data_4306994
loop_
_publ_author_name
'Stephen P. Jeffery'
'Michael L. Singleton'
'Joseph H. Reibenspies'
'Marcetta Y. Darensbourg'

_publ_contact_author_address
;Texas A&M University
Department of Chemistry
College Station, TX 77843-3255
USA            
;
_publ_contact_author_email marcetta@mail.chem.tamu.edu
_publ_contact_author_fax 979-845-0158
_publ_contact_author_name 'Marcetta Y. Darensbourg'
_publ_contact_author_phone 959-845-5417
_publ_section_title
;
Control of S-Based Aggregation: Designed Synthesis of NiM2 and Ni2M
Trinuclear Complexes
;
_journal_name_full 'Inorganic Chemistry'
_journal_page_first 179
_journal_page_last 185
_journal_paper_doi 10.1021/ic061475f
_journal_volume 46
_journal_year 2007
_chemical_formula_sum 'C20 H20 N2 Ni O10 S2 W2'
_chemical_formula_weight 938.91
_chemical_name_systematic
; 
 ? 
;
_space_group_IT_number 2
_symmetry_cell_setting triclinic
_symmetry_space_group_name_Hall '-P 1'
_symmetry_space_group_name_H-M 'P -1'
_atom_sites_solution_hydrogens geom
_atom_sites_solution_primary direct
_atom_sites_solution_secondary difmap
_audit_creation_method SHELXL-97
_cell_angle_alpha 106.304(5)
_cell_angle_beta 96.606(4)
_cell_angle_gamma 112.242(4)
_cell_formula_units_Z 2
_cell_length_a 10.4829(7)
_cell_length_b 10.5887(7)
_cell_length_c 13.7992(8)
_cell_measurement_reflns_used 1950
_cell_measurement_temperature 110(2)
_cell_measurement_theta_max 57.38
_cell_measurement_theta_min 4.71
_cell_volume 1317.83(16)
_computing_cell_refinement 'Bruker FRAMBO'
_computing_data_collection 'Bruker FRAMBO'
_computing_data_reduction 'Bruker SAINT'
_computing_molecular_graphics 'Bruker SHELXTL'
_computing_publication_material 'Bruker SHELXTL'
_computing_structure_refinement 'SHELXL-97 (Sheldrick, 1997)'
_computing_structure_solution 'SHELXS-97 (Sheldrick, 1990)'
_diffrn_ambient_temperature 110(2)
_diffrn_measured_fraction_theta_full 0.966
_diffrn_measured_fraction_theta_max 0.966
_diffrn_measurement_device_type 'MWPC area detector'
_diffrn_measurement_method 'phi and omega scans'
_diffrn_radiation_monochromator graphite
_diffrn_radiation_source 'normal-focus sealed tube'
_diffrn_radiation_type CuK\a
_diffrn_radiation_wavelength 1.54178
_diffrn_reflns_av_R_equivalents 0.0677
_diffrn_reflns_av_sigmaI/netI 0.0930
_diffrn_reflns_limit_h_max 11
_diffrn_reflns_limit_h_min -11
_diffrn_reflns_limit_k_max 11
_diffrn_reflns_limit_k_min -11
_diffrn_reflns_limit_l_max 15
_diffrn_reflns_limit_l_min -15
_diffrn_reflns_number 11485
_diffrn_reflns_theta_full 58.93
_diffrn_reflns_theta_max 58.93
_diffrn_reflns_theta_min 3.45
_exptl_absorpt_coefficient_mu 18.591
_exptl_absorpt_correction_T_max 0.8359
_exptl_absorpt_correction_T_min 0.0946
_exptl_absorpt_correction_type multi-scan
_exptl_absorpt_process_details sadabs
_exptl_crystal_colour red
_exptl_crystal_density_diffrn 2.366
_exptl_crystal_density_meas 0
_exptl_crystal_density_method 'not measured'
_exptl_crystal_description plate
_exptl_crystal_F_000 884
_exptl_crystal_size_max 0.24
_exptl_crystal_size_mid 0.24
_exptl_crystal_size_min 0.01
_refine_diff_density_max 1.060
_refine_diff_density_min -1.534
_refine_diff_density_rms 0.189
_refine_ls_extinction_coef 0.00020(6)
_refine_ls_extinction_expression Fc^*^=kFc[1+0.001xFc^2^\l^3^/sin(2\q)]^-1/4^
_refine_ls_extinction_method SHELXL
_refine_ls_goodness_of_fit_ref 1.079
_refine_ls_hydrogen_treatment mixed
_refine_ls_matrix_type full
_refine_ls_number_parameters 335
_refine_ls_number_reflns 3652
_refine_ls_number_restraints 60
_refine_ls_restrained_S_all 1.074
_refine_ls_R_factor_all 0.0562
_refine_ls_R_factor_gt 0.0376
_refine_ls_shift/su_max 0.002
_refine_ls_shift/su_mean 0.000
_refine_ls_structure_factor_coef Fsqd
_refine_ls_weighting_details
; calc 
 [0.00000+1.00000exp(1.00(sin\q/\l)^2^)]/ 
   [\s^2^(Fo^2^)+0.0000+0.0000*P+(0.0000P)^2^+0.0000sin\q/\l] 
 where P = 0.33333Fo^2^ + 0.66667Fc^2^ 
;
_refine_ls_weighting_scheme calc
_refine_ls_wR_factor_gt 0.0849
_refine_ls_wR_factor_ref 0.0942
_reflns_number_gt 2842
_reflns_number_total 3652
_reflns_threshold_expression >2sigma(I)
_cod_data_source_file ic061475fsi20060804_042402_2.cif
_cod_data_source_block md307a
_cod_depositor_comments
;
The following automatic conversions were performed:
'_symmetry_cell_setting' value 'Triclinic' changed to 'triclinic'
according to '/home/saulius/struct/CIF-dictionaries/cif_core.dic'
dictionary named 'cif_core.dic' version 2.4.1 from 2010-06-29.

Automatic conversion script
Id: cif_fix_enum 1527 2010-12-29 10:47:43Z saulius 

2020-10-30
Z value and formula fixed to values more according to usual
chemical conventions.                 miguel
;
_cod_original_formula_sum 'C40 H40 N4 Ni2 O20 S4 W4'
_cod_original_formula_weight 1877.82
_cod_original_formula_units_Z 1
_cod_original_cell_volume 1317.83(15)
_cod_database_code 4306994

loop_
_symmetry_equiv_pos_as_xyz
'x, y, z'
'-x, -y, -z'

loop_
_atom_site_label
_atom_site_type_symbol
_atom_site_fract_x
_atom_site_fract_y
_atom_site_fract_z
_atom_site_U_iso_or_equiv
_atom_site_adp_type
_atom_site_occupancy
_atom_site_symmetry_multiplicity
_atom_site_calc_flag
_atom_site_refinement_flags
_atom_site_disorder_assembly
_atom_site_disorder_group
W1A W 0.88532(4) 1.00205(4) 0.21791(3) 0.01723(18) Uani 1 1 d . . .
W2A W 0.62302(4) 0.51574(4) 0.32971(3) 0.01636(18) Uani 1 1 d . . .
Ni1A Ni 0.48036(15) 0.76415(15) 0.22696(12) 0.0136(4) Uani 1 1 d . . .
S1A S 0.6976(2) 0.9147(2) 0.31832(18) 0.0167(5) Uani 1 1 d . . .
S2A S 0.5497(2) 0.5924(2) 0.17925(18) 0.0157(5) Uani 1 1 d . . .
O1A O 0.6442(8) 0.9193(8) 0.0208(6) 0.0312(18) Uani 1 1 d . . .
O2A O 0.9426(9) 1.3373(9) 0.3009(7) 0.043(2) Uani 1 1 d . . .
O3A O 1.1231(8) 1.1048(9) 0.1026(6) 0.038(2) Uani 1 1 d . . .
O4A O 1.1137(8) 1.0748(8) 0.4234(6) 0.0315(18) Uani 1 1 d . . .
O5A O 0.8836(7) 0.6904(8) 0.1267(6) 0.0305(19) Uani 1 1 d . . .
O6A O 0.9472(8) 0.7401(8) 0.3771(6) 0.0347(19) Uani 1 1 d . . .
O7A O 0.6676(8) 0.2868(8) 0.1478(6) 0.0298(18) Uani 1 1 d . . .
O8A O 0.7463(8) 0.4344(8) 0.5089(6) 0.0337(19) Uani 1 1 d . . .
O9A O 0.3179(8) 0.2800(8) 0.3183(6) 0.0341(19) Uani 1 1 d . . .
O10A O 0.5557(7) 0.7516(7) 0.4881(5) 0.0228(16) Uani 1 1 d . . .
N1A N 0.4258(8) 0.9283(8) 0.2489(6) 0.0164(18) Uani 1 1 d . . .
N2A N 0.2784(8) 0.6207(8) 0.1658(6) 0.0161(18) Uani 1 1 d . . .
C1A C 0.7324(11) 0.9503(11) 0.0923(8) 0.023(2) Uani 1 1 d U . .
C2A C 0.9155(11) 1.2180(13) 0.2738(9) 0.027(3) Uani 1 1 d . . .
C3A C 1.0369(11) 1.0681(10) 0.1455(8) 0.022(2) Uani 1 1 d . . .
C4A C 1.0307(11) 1.0488(10) 0.3509(9) 0.024(2) Uani 1 1 d . . .
C5A C 0.8803(10) 0.7970(11) 0.1590(8) 0.022(2) Uani 1 1 d U . .
C6A C 0.8286(12) 0.6633(11) 0.3577(8) 0.024(2) Uani 1 1 d . . .
C7A C 0.6545(11) 0.3681(13) 0.2162(10) 0.033(3) Uani 1 1 d . . .
C8A C 0.6970(11) 0.4619(11) 0.4418(9) 0.029(3) Uani 1 1 d . . .
C9A C 0.4263(11) 0.3633(11) 0.3187(7) 0.018(2) Uani 1 1 d U . .
C10A C 0.5833(10) 0.6699(11) 0.4333(8) 0.019(2) Uani 1 1 d U . .
C11A C 0.6508(10) 1.0611(10) 0.3787(8) 0.021(2) Uani 1 1 d U . .
H11A H 0.6057 1.0425 0.4356 0.025 Uiso 1 1 calc R . .
H11B H 0.7373 1.1549 0.4087 0.025 Uiso 1 1 calc R . .
C12A C 0.5509(10) 1.0683(10) 0.2982(8) 0.0192(19) Uani 1 1 d U . .
H12A H 0.5206 1.1448 0.3305 0.023 Uiso 1 1 calc R . .
H12B H 0.5994 1.0949 0.2447 0.023 Uiso 1 1 calc R . .
C13A C 0.3211(10) 0.9182(11) 0.3151(8) 0.022(2) Uani 1 1 d U . .
H13A H 0.2412 0.9316 0.2811 0.026 Uiso 1 1 calc R . .
H13B H 0.3682 0.9987 0.3833 0.026 Uiso 1 1 calc R . .
C14A C 0.2623(10) 0.7760(10) 0.3336(8) 0.0208(18) Uani 1 1 d U . .
H14A H 0.3419 0.7661 0.3717 0.025 Uiso 1 1 calc R . .
H14B H 0.1964 0.7796 0.3791 0.025 Uiso 1 1 calc R . .
C15A C 0.1851(10) 0.6430(11) 0.2376(8) 0.020(2) Uani 1 1 d U . .
H15A H 0.1043 0.6513 0.1995 0.024 Uiso 1 1 calc R . .
H15B H 0.1456 0.5565 0.2583 0.024 Uiso 1 1 calc R . .
C16A C 0.3631(11) 0.9192(11) 0.1427(8) 0.023(2) Uani 1 1 d U . .
H16A H 0.4346 0.9232 0.1012 0.028 Uiso 1 1 calc R . .
H16B H 0.3453 1.0064 0.1501 0.028 Uiso 1 1 calc R . .
C17A C 0.2260(10) 0.7850(11) 0.0817(8) 0.0236(19) Uani 1 1 d U . .
H17A H 0.1506 0.7879 0.1183 0.028 Uiso 1 1 calc R . .
H17B H 0.1974 0.7895 0.0123 0.028 Uiso 1 1 calc R . .
C18A C 0.2328(11) 0.6407(11) 0.0664(8) 0.023(2) Uani 1 1 d U . .
H18A H 0.1376 0.5608 0.0278 0.028 Uiso 1 1 calc R . .
H18B H 0.2999 0.6323 0.0228 0.028 Uiso 1 1 calc R . .
C19A C 0.2624(10) 0.4667(10) 0.1393(8) 0.021(2) Uani 1 1 d U . .
H19A H 0.2626 0.4414 0.2031 0.025 Uiso 1 1 calc R . .
H19B H 0.1698 0.3992 0.0886 0.025 Uiso 1 1 calc R . .
C20A C 0.3795(10) 0.4476(10) 0.0940(8) 0.019(2) Uani 1 1 d U . .
H20A H 0.3685 0.4530 0.0233 0.023 Uiso 1 1 calc R . .
H20B H 0.3760 0.3510 0.0886 0.023 Uiso 1 1 calc R . .

loop_
_atom_site_aniso_label
_atom_site_aniso_U_11
_atom_site_aniso_U_22
_atom_site_aniso_U_33
_atom_site_aniso_U_23
_atom_site_aniso_U_13
_atom_site_aniso_U_12
W1A 0.0124(3) 0.0180(3) 0.0161(3) 0.00481(19) 0.00305(18) 0.0023(2)
W2A 0.0147(3) 0.0163(3) 0.0181(3) 0.0069(2) 0.00362(19) 0.0063(2)
Ni1A 0.0100(8) 0.0136(8) 0.0161(9) 0.0049(7) 0.0031(6) 0.0041(7)
S1A 0.0144(11) 0.0155(11) 0.0167(13) 0.0050(10) 0.0027(9) 0.0037(9)
S2A 0.0153(11) 0.0161(11) 0.0162(13) 0.0073(10) 0.0042(9) 0.0060(10)
O1A 0.033(4) 0.047(5) 0.026(4) 0.024(4) 0.015(4) 0.020(4)
O2A 0.042(5) 0.016(4) 0.053(6) 0.008(4) 0.008(4) -0.001(4)
O3A 0.016(4) 0.047(5) 0.027(5) -0.001(4) 0.008(4) -0.003(4)
O4A 0.027(4) 0.049(5) 0.017(4) 0.012(4) 0.007(4) 0.014(4)
O5A 0.022(4) 0.024(4) 0.036(5) 0.000(3) 0.001(3) 0.010(3)
O6A 0.020(4) 0.041(5) 0.047(5) 0.022(4) 0.007(3) 0.013(4)
O7A 0.043(5) 0.035(4) 0.025(4) 0.016(4) 0.017(4) 0.024(4)
O8A 0.031(4) 0.038(4) 0.035(5) 0.022(4) 0.002(4) 0.014(4)
O9A 0.025(4) 0.036(4) 0.031(5) 0.015(4) 0.000(3) 0.002(4)
O10A 0.022(4) 0.025(4) 0.018(4) 0.005(3) 0.006(3) 0.009(3)
N1A 0.020(4) 0.022(4) 0.013(4) 0.009(3) 0.010(3) 0.012(4)
N2A 0.019(4) 0.019(4) 0.015(4) 0.009(3) 0.008(3) 0.010(4)
C1A 0.025(4) 0.024(4) 0.025(4) 0.014(3) 0.015(3) 0.011(3)
C2A 0.016(5) 0.037(7) 0.025(6) 0.018(5) 0.011(4) 0.003(5)
C3A 0.015(5) 0.019(5) 0.021(6) 0.005(5) 0.007(5) -0.002(4)
C4A 0.020(5) 0.018(5) 0.033(7) 0.010(5) 0.019(5) 0.004(4)
C5A 0.012(4) 0.026(4) 0.019(4) 0.010(3) 0.000(3) -0.001(3)
C6A 0.033(7) 0.027(6) 0.026(6) 0.019(5) 0.011(5) 0.022(6)
C7A 0.020(6) 0.034(6) 0.056(9) 0.030(6) 0.008(5) 0.015(5)
C8A 0.018(5) 0.014(5) 0.034(7) -0.014(5) 0.001(5) 0.004(5)
C9A 0.024(4) 0.018(4) 0.013(4) 0.004(3) -0.003(3) 0.011(3)
C10A 0.020(4) 0.021(4) 0.016(4) 0.014(3) 0.002(3) 0.003(3)
C11A 0.022(4) 0.017(4) 0.023(5) 0.008(4) 0.012(4) 0.005(4)
C12A 0.024(4) 0.015(4) 0.024(5) 0.013(3) 0.011(4) 0.008(4)
C13A 0.016(4) 0.023(4) 0.030(5) 0.013(4) 0.015(3) 0.007(3)
C14A 0.013(3) 0.024(3) 0.027(4) 0.010(3) 0.015(3) 0.007(3)
C15A 0.010(4) 0.024(4) 0.026(4) 0.008(4) 0.012(3) 0.005(3)
C16A 0.022(4) 0.028(4) 0.030(5) 0.015(4) 0.012(4) 0.015(4)
C17A 0.021(4) 0.031(4) 0.025(4) 0.013(3) 0.011(3) 0.014(3)
C18A 0.020(4) 0.032(4) 0.020(5) 0.012(4) 0.009(4) 0.012(4)
C19A 0.015(4) 0.019(4) 0.026(5) 0.010(4) 0.004(4) 0.003(3)
C20A 0.014(4) 0.019(4) 0.023(5) 0.011(4) 0.002(3) 0.002(3)

loop_
_atom_type_symbol
_atom_type_description
_atom_type_scat_dispersion_real
_atom_type_scat_dispersion_imag
_atom_type_scat_source
C C 0.0181 0.0091 'International Tables Vol C Tables 4.2.6.8 and 6.1.1.4'
H H 0.0000 0.0000 'International Tables Vol C Tables 4.2.6.8 and 6.1.1.4'
N N 0.0311 0.0180 'International Tables Vol C Tables 4.2.6.8 and 6.1.1.4'
Ni Ni -3.0029 0.5091 'International Tables Vol C Tables 4.2.6.8 and 6.1.1.4'
O O 0.0492 0.0322 'International Tables Vol C Tables 4.2.6.8 and 6.1.1.4'
S S 0.3331 0.5567 'International Tables Vol C Tables 4.2.6.8 and 6.1.1.4'
W W -5.4734 5.5774 'International Tables Vol C Tables 4.2.6.8 and 6.1.1.4'

loop_
_geom_angle_atom_site_label_1
_geom_angle_atom_site_label_2
_geom_angle_atom_site_label_3
_geom_angle
_geom_angle_site_symmetry_1
_geom_angle_site_symmetry_3
_geom_angle_publ_flag
C3A W1A C1A 91.8(4) . . ?
C3A W1A C4A 92.1(4) . . ?
C1A W1A C4A 176.1(4) . . ?
C3A W1A C5A 86.9(4) . . ?
C1A W1A C5A 89.8(4) . . ?
C4A W1A C5A 90.0(4) . . ?
C3A W1A C2A 86.4(4) . . ?
C1A W1A C2A 92.8(4) . . ?
C4A W1A C2A 87.8(4) . . ?
C5A W1A C2A 172.9(4) . . ?
C3A W1A S1A 177.1(3) . . ?
C1A W1A S1A 90.9(3) . . ?
C4A W1A S1A 85.2(3) . . ?
C5A W1A S1A 92.1(3) . . ?
C2A W1A S1A 94.5(3) . . ?
C8A W2A C7A 93.4(4) . . ?
C8A W2A C9A 87.6(4) . . ?
C7A W2A C9A 91.1(4) . . ?
C8A W2A C6A 85.0(4) . . ?
C7A W2A C6A 90.4(4) . . ?
C9A W2A C6A 172.5(4) . . ?
C8A W2A C10A 92.1(4) . . ?
C7A W2A C10A 174.5(4) . . ?
C9A W2A C10A 89.0(4) . . ?
C6A W2A C10A 90.3(4) . . ?
C8A W2A S2A 174.5(3) . . ?
C7A W2A S2A 83.8(3) . . ?
C9A W2A S2A 97.2(3) . . ?
C6A W2A S2A 90.3(3) . . ?
C10A W2A S2A 90.7(3) . . ?
N2A Ni1A N1A 90.9(3) . . ?
N2A Ni1A S2A 90.8(2) . . ?
N1A Ni1A S2A 170.1(3) . . ?
N2A Ni1A S1A 170.4(3) . . ?
N1A Ni1A S1A 90.7(2) . . ?
S2A Ni1A S1A 89.25(9) . . ?
C11A S1A Ni1A 94.2(3) . . ?
C11A S1A W1A 109.4(4) . . ?
Ni1A S1A W1A 117.47(11) . . ?
C20A S2A Ni1A 97.8(3) . . ?
C20A S2A W2A 108.8(4) . . ?
Ni1A S2A W2A 113.39(10) . . ?
C12A N1A C16A 108.3(8) . . ?
C12A N1A C13A 109.1(7) . . ?
C16A N1A C13A 111.2(7) . . ?
C12A N1A Ni1A 110.8(5) . . ?
C16A N1A Ni1A 106.2(5) . . ?
C13A N1A Ni1A 111.2(6) . . ?
C18A N2A C15A 110.5(7) . . ?
C18A N2A C19A 108.0(7) . . ?
C15A N2A C19A 108.4(8) . . ?
C18A N2A Ni1A 106.2(6) . . ?
C15A N2A Ni1A 112.2(5) . . ?
C19A N2A Ni1A 111.4(5) . . ?
O1A C1A W1A 179.2(10) . . ?
O2A C2A W1A 173.8(10) . . ?
O3A C3A W1A 179.1(9) . . ?
O4A C4A W1A 178.4(9) . . ?
O5A C5A W1A 176.8(9) . . ?
O6A C6A W2A 174.8(9) . . ?
O7A C7A W2A 175.8(9) . . ?
O8A C8A W2A 177.2(10) . . ?
O9A C9A W2A 176.2(8) . . ?
O10A C10A W2A 177.2(8) . . ?
C12A C11A S1A 108.3(7) . . ?
N1A C12A C11A 111.0(8) . . ?
N1A C13A C14A 113.9(8) . . ?
C15A C14A C13A 115.3(9) . . ?
C14A C15A N2A 113.0(8) . . ?
N1A C16A C17A 116.0(9) . . ?
C18A C17A C16A 115.4(8) . . ?
N2A C18A C17A 114.1(8) . . ?
C20A C19A N2A 111.7(8) . . ?
C19A C20A S2A 108.5(6) . . ?

loop_
_geom_bond_atom_site_label_1
_geom_bond_atom_site_label_2
_geom_bond_distance
_geom_bond_site_symmetry_2
_geom_bond_publ_flag
W1A C3A 1.982(12) . ?
W1A C1A 2.010(11) . ?
W1A C4A 2.053(12) . ?
W1A C5A 2.071(11) . ?
W1A C2A 2.081(12) . ?
W1A S1A 2.572(3) . ?
W2A C8A 1.968(13) . ?
W2A C7A 2.035(13) . ?
W2A C9A 2.037(12) . ?
W2A C6A 2.038(12) . ?
W2A C10A 2.055(11) . ?
W2A S2A 2.571(2) . ?
Ni1A N2A 1.984(8) . ?
Ni1A N1A 1.984(7) . ?
Ni1A S2A 2.170(2) . ?
Ni1A S1A 2.186(3) . ?
S1A C11A 1.813(9) . ?
S2A C20A 1.831(9) . ?
O1A C1A 1.146(12) . ?
O2A C2A 1.120(13) . ?
O3A C3A 1.142(13) . ?
O4A C4A 1.138(13) . ?
O5A C5A 1.107(11) . ?
O6A C6A 1.147(13) . ?
O7A C7A 1.147(14) . ?
O8A C8A 1.168(14) . ?
O9A C9A 1.144(13) . ?
O10A C10A 1.130(12) . ?
N1A C12A 1.461(13) . ?
N1A C16A 1.497(13) . ?
N1A C13A 1.499(13) . ?
N2A C18A 1.497(13) . ?
N2A C15A 1.504(12) . ?
N2A C19A 1.505(12) . ?
C11A C12A 1.475(14) . ?
C13A C14A 1.503(15) . ?
C14A C15A 1.495(14) . ?
C16A C17A 1.516(14) . ?
C17A C18A 1.513(14) . ?
C19A C20A 1.494(14) . ?
